data_7032891
loop_
_publ_author_name
'Maity, Ramananda'
'van der Meer, Margarethe'
'Sarkar, Biprajit'

_publ_section_title
;
 Redox-active multinuclear Pd(II) complexes with bis- and tris-mesoionic
 carbenes.
;
_journal_issue 1
_journal_name_full 'Dalton transactions (Cambridge, England : 2003)'
_journal_page_first 46
_journal_page_last 49
_journal_paper_doi 10.1039/c4dt03239j
_journal_volume 44
_journal_year 2015
_chemical_formula_sum 'C36 H39 I6 N9 Pd3'
_chemical_formula_weight 1678.36
_chemical_name_systematic
;
 ?
;
_space_group_IT_number 14
_symmetry_cell_setting monoclinic
_symmetry_space_group_name_Hall '-P 2ybc'
_symmetry_space_group_name_H-M 'P 1 21/c 1'
_atom_sites_solution_hydrogens geom
_atom_sites_solution_primary direct
_atom_sites_solution_secondary difmap
_audit_creation_method SHELXL-97
_cell_angle_alpha 90.00
_cell_angle_beta 99.168(2)
_cell_angle_gamma 90.00
_cell_formula_units_Z 4
_cell_length_a 15.1846(8)
_cell_length_b 12.8825(6)
_cell_length_c 24.7885(13)
_cell_measurement_reflns_used 11936
_cell_measurement_temperature 100(2)
_cell_measurement_theta_max 7.218
_cell_measurement_theta_min -3.349
_cell_volume 4787.1(4)
_computing_structure_refinement 'SHELXL-97 (Sheldrick, 2008)'
_diffrn_ambient_temperature 100(2)
_diffrn_measured_fraction_theta_full 0.997
_diffrn_measured_fraction_theta_max 0.997
_diffrn_measurement_device_type 'Bruker D8 Venture'
_diffrn_measurement_method 'omega + phi scans'
_diffrn_radiation_monochromator graphite
_diffrn_radiation_source 'fine-focus sealed tube'
_diffrn_radiation_type MoK\a
_diffrn_radiation_wavelength 0.71073
_diffrn_reflns_av_R_equivalents 0.0350
_diffrn_reflns_av_sigmaI/netI 0.0322
_diffrn_reflns_limit_h_max 21
_diffrn_reflns_limit_h_min -21
_diffrn_reflns_limit_k_max 18
_diffrn_reflns_limit_k_min -18
_diffrn_reflns_limit_l_max 35
_diffrn_reflns_limit_l_min -33
_diffrn_reflns_number 68856
_diffrn_reflns_theta_full 30.53
_diffrn_reflns_theta_max 30.53
_diffrn_reflns_theta_min 2.30
_exptl_absorpt_coefficient_mu 5.020
_exptl_absorpt_correction_T_max 0.7461
_exptl_absorpt_correction_T_min 0.5817
_exptl_absorpt_correction_type multi-scan
_exptl_absorpt_process_details 'Blessing, 1995'
_exptl_crystal_colour yellow
_exptl_crystal_density_diffrn 2.329
_exptl_crystal_density_method 'not measured'
_exptl_crystal_description block
_exptl_crystal_F_000 3096
_exptl_crystal_size_max 0.13
_exptl_crystal_size_mid 0.06
_exptl_crystal_size_min 0.04
_refine_diff_density_max 1.755
_refine_diff_density_min -1.174
_refine_diff_density_rms 0.154
_refine_ls_extinction_method none
_refine_ls_goodness_of_fit_ref 1.035
_refine_ls_hydrogen_treatment mixed
_refine_ls_matrix_type full
_refine_ls_number_parameters 496
_refine_ls_number_reflns 14606
_refine_ls_number_restraints 6
_refine_ls_restrained_S_all 1.037
_refine_ls_R_factor_all 0.0434
_refine_ls_R_factor_gt 0.0278
_refine_ls_shift/su_max 0.006
_refine_ls_shift/su_mean 0.000
_refine_ls_structure_factor_coef Fsqd
_refine_ls_weighting_details 'calc w=1/[\s^2^(Fo^2^)+(0.0139P)^2^+10.9526P] where P=(Fo^2^+2Fc^2^)/3'
_refine_ls_weighting_scheme calc
_refine_ls_wR_factor_gt 0.0468
_refine_ls_wR_factor_ref 0.0504
_reflns_number_gt 11936
_reflns_number_total 14606
_reflns_threshold_expression >2\s(I)
_cod_data_source_file c4dt03239j2.cif
_cod_data_source_block rama287
_cod_depositor_comments 'Adding full bibliography for 7032889--7032891.cif.'
_cod_original_sg_symbol_H-M P2(1)/c
_cod_database_code 7032891

loop_
_symmetry_equiv_pos_as_xyz
'x, y, z'
'-x, y+1/2, -z+1/2'
'-x, -y, -z'
'x, -y-1/2, z-1/2'

loop_
_atom_site_label
_atom_site_type_symbol
_atom_site_fract_x
_atom_site_fract_y
_atom_site_fract_z
_atom_site_U_iso_or_equiv
_atom_site_adp_type
_atom_site_occupancy
_atom_site_symmetry_multiplicity
_atom_site_calc_flag
_atom_site_refinement_flags
_atom_site_disorder_assembly
_atom_site_disorder_group
I3 I 0.896917(13) -0.094366(18) 1.265442(9) 0.02268(5) Uani 1 1 d . . .
I2 I 0.614624(12) -0.418625(16) 0.976378(8) 0.01607(4) Uani 1 1 d . . .
I1 I 0.894161(12) -0.509988(16) 1.119157(8) 0.01722(4) Uani 1 1 d . . .
I4 I 0.567160(13) 0.032675(17) 1.233586(9) 0.02073(5) Uani 1 1 d . . .
I6 I 0.657858(13) 0.025372(17) 0.881625(8) 0.01944(5) Uani 1 1 d . A .
Pd1 Pd 0.749009(14) -0.470900(17) 1.049968(9) 0.01112(4) Uani 1 1 d . . .
Pd3 Pd 0.764904(14) 0.093453(17) 0.967121(9) 0.01145(4) Uani 1 1 d . . .
Pd2 Pd 0.734952(14) -0.022134(18) 1.244520(9) 0.01253(5) Uani 1 1 d . . .
C12 C 0.77005(19) -0.2422(2) 1.10627(12) 0.0140(6) Uani 1 1 d . . .
H12 H 0.8017 -0.2997 1.1215 0.017 Uiso 1 1 calc R . .
C9 C 0.6563(2) -0.7296(3) 1.13852(15) 0.0292(8) Uani 1 1 d . . .
H9 H 0.6750 -0.7974 1.1463 0.035 Uiso 1 1 calc R . .
N3 N 0.67276(16) -0.57092(19) 1.09137(10) 0.0144(5) Uani 1 1 d . . .
C15 C 0.6836(2) -0.3289(3) 1.19710(13) 0.0225(7) Uani 1 1 d . . .
H15 H 0.6832 -0.3834 1.1725 0.027 Uiso 1 1 calc R . .
C13 C 0.7156(2) -0.1861(2) 1.13579(12) 0.0139(6) Uani 1 1 d . A .
N4 N 0.70118(17) -0.22488(19) 1.18780(10) 0.0144(5) Uani 1 1 d . . .
C17 C 0.6675(2) -0.2103(3) 1.32719(12) 0.0199(7) Uani 1 1 d . . .
H17A H 0.6155 -0.2454 1.3366 0.024 Uiso 1 1 calc R . .
H17B H 0.6583 -0.1362 1.3303 0.024 Uiso 1 1 calc R . .
C14 C 0.69852(19) -0.1679(2) 1.23380(12) 0.0140(6) Uani 1 1 d . . .
C10 C 0.6994(2) -0.6678(3) 1.10524(14) 0.0232(7) Uani 1 1 d . . .
H10 H 0.7486 -0.6946 1.0920 0.028 Uiso 1 1 calc R . .
C1 C 0.82198(18) -0.3744(2) 1.01465(12) 0.0121(5) Uani 1 1 d . . .
N8 N 0.59819(16) 0.17037(19) 0.99926(10) 0.0140(5) Uani 1 1 d . . .
C36 C 0.9022(2) 0.0336(3) 0.89465(15) 0.0283(8) Uani 1 1 d . . .
H021 H 0.8778 -0.0326 0.8951 0.034 Uiso 1 1 calc R A .
C7 C 0.5564(2) -0.5902(3) 1.14543(15) 0.0283(8) Uani 1 1 d . . .
H7 H 0.5082 -0.5615 1.1590 0.034 Uiso 1 1 calc R . .
C18 C 0.7490(2) -0.2423(3) 1.36680(13) 0.0218(7) Uani 1 1 d . . .
H18A H 0.7409 -0.2247 1.4033 0.033 Uiso 1 1 calc R . .
H18B H 0.8004 -0.2067 1.3580 0.033 Uiso 1 1 calc R . .
H18C H 0.7576 -0.3159 1.3643 0.033 Uiso 1 1 calc R . .
N9 N 0.87139(16) 0.1079(2) 0.92364(10) 0.0160(5) Uani 1 1 d . A .
N1 N 0.82757(16) -0.26977(19) 1.02119(10) 0.0131(5) Uani 1 1 d . . .
C35 C 0.9693(2) 0.0509(4) 0.86374(16) 0.0357(9) Uani 1 1 d . A .
H026 H 0.9900 -0.0031 0.8442 0.043 Uiso 1 1 calc R . .
N7 N 0.63358(15) 0.02547(19) 1.04071(10) 0.0123(5) Uani 1 1 d . . .
C26 C 0.73099(18) -0.1229(2) 1.03033(12) 0.0124(6) Uani 1 1 d . . .
H25 H 0.7342 -0.1035 0.9946 0.015 Uiso 1 1 calc R A .
C19 C 0.8413(2) 0.1602(3) 1.21807(14) 0.0232(7) Uani 1 1 d . . .
H19 H 0.8628 0.1098 1.1967 0.028 Uiso 1 1 calc R . .
N2 N 0.87896(16) -0.3982(2) 0.98019(10) 0.0149(5) Uani 1 1 d . . .
C6 C 0.6005(2) -0.5344(3) 1.11029(13) 0.0214(7) Uani 1 1 d . . .
H6 H 0.5793 -0.4688 1.0992 0.026 Uiso 1 1 calc R . .
C24 C 0.67152(19) -0.0969(2) 1.11467(12) 0.0147(6) Uani 1 1 d . . .
H24 H 0.6364 -0.0591 1.1352 0.018 Uiso 1 1 calc R A .
C25 C 0.68090(18) -0.0652(2) 1.06230(12) 0.0126(6) Uani 1 1 d . A .
C29 C 0.53215(19) 0.1486(2) 1.03050(12) 0.0168(6) Uani 1 1 d . A .
H034 H 0.4821 0.1889 1.0329 0.020 Uiso 1 1 calc R . .
N6 N 0.78097(17) 0.1319(2) 1.25011(11) 0.0179(5) Uani 1 1 d . . .
C27 C 0.66073(18) 0.0950(2) 1.00541(12) 0.0127(6) Uani 1 1 d . A .
C3 C 0.88973(19) -0.2292(2) 0.99088(12) 0.0164(6) Uani 1 1 d . . .
H3 H 0.9061 -0.1599 0.9888 0.020 Uiso 1 1 calc R . .
C11 C 0.77604(18) -0.2102(2) 1.05347(12) 0.0124(6) Uani 1 1 d . A .
C22 C 0.7798(3) 0.3070(3) 1.28112(15) 0.0284(8) Uani 1 1 d . . .
H22 H 0.7584 0.3557 1.3035 0.034 Uiso 1 1 calc R . .
C30 C 0.6002(2) 0.2647(2) 0.96629(13) 0.0190(6) Uani 1 1 d . A .
H04A H 0.6570 0.2685 0.9532 0.023 Uiso 1 1 calc R . .
H04B H 0.5957 0.3249 0.9892 0.023 Uiso 1 1 calc R . .
C4 C 0.8895(2) -0.5028(2) 0.95848(13) 0.0189(6) Uani 1 1 d . . .
H4A H 0.8793 -0.5537 0.9857 0.023 Uiso 1 1 calc R . .
H4B H 0.9502 -0.5111 0.9517 0.023 Uiso 1 1 calc R . .
C33 C 0.9728(3) 0.2267(4) 0.89112(16) 0.0365(10) Uani 1 1 d . A .
H042 H 0.9949 0.2939 0.8901 0.044 Uiso 1 1 calc R . .
N5 N 0.67625(17) -0.2354(2) 1.27047(10) 0.0162(5) Uani 1 1 d . . .
C34 C 1.0047(2) 0.1484(4) 0.86232(16) 0.0360(10) Uani 1 1 d . . .
H044 H 1.0499 0.1613 0.8420 0.043 Uiso 1 1 calc R A .
C31 C 0.5256(2) 0.2682(3) 0.91790(14) 0.0249(7) Uani 1 1 d . . .
H04C H 0.5299 0.3312 0.8978 0.037 Uiso 1 1 calc R A .
H04D H 0.4692 0.2661 0.9306 0.037 Uiso 1 1 calc R . .
H04E H 0.5305 0.2097 0.8946 0.037 Uiso 1 1 calc R . .
C32 C 0.9065(2) 0.2032(3) 0.92195(14) 0.0261(8) Uani 1 1 d . . .
H046 H 0.8855 0.2558 0.9423 0.031 Uiso 1 1 calc R A .
C16 C 0.6672(2) -0.3348(3) 1.24879(13) 0.0228(7) Uani 1 1 d . . .
H16 H 0.6526 -0.3944 1.2666 0.027 Uiso 1 1 calc R . .
C8 C 0.5852(2) -0.6890(3) 1.15991(15) 0.0293(8) Uani 1 1 d . . .
H8 H 0.5571 -0.7280 1.1838 0.035 Uiso 1 1 calc R . .
C28 C 0.55392(19) 0.0589(2) 1.05649(12) 0.0164(6) Uani 1 1 d . A .
H049 H 0.5221 0.0253 1.0805 0.020 Uiso 1 1 calc R . .
C2 C 0.9213(2) -0.3098(3) 0.96528(13) 0.0184(6) Uani 1 1 d . . .
H2 H 0.9636 -0.3068 0.9420 0.022 Uiso 1 1 calc R . .
C20 C 0.8720(2) 0.2604(3) 1.21582(14) 0.0287(8) Uani 1 1 d . . .
H20 H 0.9133 0.2773 1.1933 0.034 Uiso 1 1 calc R . .
C23 C 0.7517(2) 0.2050(3) 1.28080(14) 0.0231(7) Uani 1 1 d . . .
H23 H 0.7103 0.1866 1.3030 0.028 Uiso 1 1 calc R . .
C21 C 0.8402(3) 0.3353(3) 1.24767(15) 0.0314(9) Uani 1 1 d . . .
H21 H 0.8593 0.4037 1.2466 0.038 Uiso 1 1 calc R . .
C5 C 0.8261(3) -0.5235(3) 0.90626(14) 0.0297(8) Uani 1 1 d . . .
H5A H 0.8354 -0.5925 0.8938 0.045 Uiso 1 1 calc R . .
H5B H 0.8368 -0.4743 0.8789 0.045 Uiso 1 1 calc R . .
H5C H 0.7657 -0.5167 0.9129 0.045 Uiso 1 1 calc R . .
I5 I 0.86837(6) 0.13813(7) 1.05814(5) 0.01642(13) Uani 0.75 1 d P A 1
I5A I 0.8616(2) 0.1541(3) 1.05732(16) 0.0527(9) Uani 0.25 1 d PU A 1

loop_
_atom_site_aniso_label
_atom_site_aniso_U_11
_atom_site_aniso_U_22
_atom_site_aniso_U_33
_atom_site_aniso_U_23
_atom_site_aniso_U_13
_atom_site_aniso_U_12
I3 0.01286(9) 0.02927(12) 0.02624(11) 0.00041(9) 0.00420(8) 0.00119(8)
I2 0.01285(9) 0.01793(10) 0.01679(10) 0.00230(8) 0.00041(7) -0.00034(7)
I1 0.01255(9) 0.01812(10) 0.02032(10) 0.00611(8) 0.00053(7) 0.00011(7)
I4 0.01468(9) 0.02606(11) 0.02235(11) 0.00404(9) 0.00574(8) 0.00333(8)
I6 0.01752(9) 0.02672(11) 0.01479(9) -0.00619(8) 0.00478(7) -0.00400(8)
Pd1 0.00988(9) 0.01050(10) 0.01339(10) 0.00129(8) 0.00307(8) -0.00009(8)
Pd3 0.01150(10) 0.01174(10) 0.01182(10) 0.00075(9) 0.00406(8) -0.00070(8)
Pd2 0.01283(10) 0.01411(11) 0.01113(10) -0.00068(9) 0.00337(8) -0.00133(8)
C12 0.0147(14) 0.0116(14) 0.0147(14) 0.0012(12) -0.0007(11) -0.0015(11)
C9 0.0262(18) 0.0234(18) 0.035(2) 0.0117(16) -0.0052(15) -0.0057(14)
N3 0.0133(11) 0.0132(12) 0.0166(13) 0.0005(10) 0.0025(10) -0.0021(9)
C15 0.040(2) 0.0138(16) 0.0143(15) -0.0001(13) 0.0053(14) -0.0087(14)
C13 0.0182(14) 0.0127(14) 0.0101(14) -0.0010(11) 0.0004(11) -0.0067(11)
N4 0.0216(13) 0.0129(12) 0.0088(12) 0.0013(10) 0.0028(10) -0.0048(10)
C17 0.0242(16) 0.0254(17) 0.0117(14) 0.0028(13) 0.0075(12) 0.0011(13)
C14 0.0115(13) 0.0168(15) 0.0134(14) 0.0009(12) 0.0009(11) -0.0009(11)
C10 0.0202(16) 0.0205(17) 0.0281(18) -0.0001(14) 0.0017(13) -0.0008(13)
C1 0.0096(12) 0.0132(14) 0.0137(14) 0.0018(11) 0.0025(10) -0.0010(10)
N8 0.0145(12) 0.0146(12) 0.0137(12) -0.0009(10) 0.0049(9) 0.0002(10)
C36 0.0264(18) 0.033(2) 0.0274(19) 0.0030(16) 0.0093(15) 0.0081(15)
C7 0.0216(17) 0.038(2) 0.0260(18) 0.0025(17) 0.0062(14) -0.0039(15)
C18 0.0275(17) 0.0231(17) 0.0143(15) -0.0003(13) 0.0016(13) -0.0010(14)
N9 0.0146(12) 0.0197(14) 0.0145(12) 0.0011(11) 0.0047(10) -0.0004(10)
N1 0.0116(11) 0.0146(12) 0.0136(12) 0.0019(10) 0.0032(9) -0.0013(9)
C35 0.0267(19) 0.054(3) 0.028(2) 0.0002(19) 0.0095(16) 0.0132(18)
N7 0.0112(11) 0.0134(12) 0.0131(12) 0.0009(10) 0.0042(9) -0.0003(9)
C26 0.0118(13) 0.0134(14) 0.0121(14) 0.0005(11) 0.0021(10) -0.0037(11)
C19 0.0244(17) 0.0236(18) 0.0225(17) -0.0002(14) 0.0066(13) -0.0040(13)
N2 0.0137(12) 0.0156(13) 0.0162(13) 0.0017(10) 0.0044(10) 0.0012(10)
C6 0.0196(15) 0.0227(17) 0.0217(17) -0.0018(14) 0.0022(13) -0.0019(13)
C24 0.0152(14) 0.0146(14) 0.0149(14) -0.0045(12) 0.0046(11) -0.0038(11)
C25 0.0123(13) 0.0104(14) 0.0150(14) 0.0011(11) 0.0017(11) -0.0015(10)
C29 0.0123(13) 0.0213(16) 0.0168(15) -0.0044(13) 0.0022(11) 0.0032(12)
N6 0.0216(13) 0.0167(13) 0.0153(13) -0.0003(11) 0.0028(10) -0.0037(11)
C27 0.0132(13) 0.0142(14) 0.0108(13) -0.0010(11) 0.0024(10) -0.0008(11)
C3 0.0153(14) 0.0179(15) 0.0167(15) 0.0041(12) 0.0043(11) -0.0046(12)
C11 0.0109(13) 0.0123(14) 0.0137(14) -0.0016(11) 0.0011(10) -0.0022(10)
C22 0.041(2) 0.0206(18) 0.0225(18) -0.0082(15) 0.0018(15) 0.0013(15)
C30 0.0203(15) 0.0134(15) 0.0234(17) 0.0058(13) 0.0038(13) 0.0032(12)
C4 0.0177(15) 0.0174(16) 0.0237(16) -0.0006(13) 0.0102(12) 0.0060(12)
C33 0.030(2) 0.053(3) 0.027(2) 0.0012(19) 0.0064(16) -0.0177(18)
N5 0.0179(12) 0.0195(14) 0.0114(12) 0.0021(10) 0.0035(10) -0.0035(10)
C34 0.0169(17) 0.064(3) 0.029(2) -0.002(2) 0.0089(15) -0.0092(17)
C31 0.0304(18) 0.0242(18) 0.0188(17) 0.0020(14) 0.0000(14) 0.0076(14)
C32 0.0244(17) 0.031(2) 0.0237(18) 0.0006(15) 0.0074(14) -0.0069(15)
C16 0.0321(18) 0.0170(16) 0.0192(16) 0.0044(13) 0.0044(14) -0.0080(14)
C8 0.0203(17) 0.040(2) 0.0253(19) 0.0131(17) -0.0018(14) -0.0122(15)
C28 0.0137(14) 0.0220(16) 0.0153(15) -0.0030(12) 0.0077(11) -0.0022(11)
C2 0.0138(14) 0.0253(17) 0.0168(15) 0.0049(13) 0.0048(11) -0.0044(12)
C20 0.033(2) 0.030(2) 0.0227(18) 0.0025(15) 0.0049(15) -0.0126(16)
C23 0.0270(17) 0.0239(18) 0.0188(16) -0.0017(14) 0.0049(13) 0.0015(14)
C21 0.045(2) 0.0209(18) 0.0255(19) -0.0022(15) -0.0026(17) -0.0093(16)
C5 0.037(2) 0.0285(19) 0.0226(18) -0.0066(16) 0.0029(15) 0.0073(16)
I5 0.0114(2) 0.02203(19) 0.0156(3) -0.00191(17) 0.00132(18) 0.00241(17)
I5A 0.0439(17) 0.097(2) 0.0174(11) -0.0087(14) 0.0044(11) -0.0471(13)

loop_
_atom_type_symbol
_atom_type_description
_atom_type_scat_dispersion_real
_atom_type_scat_dispersion_imag
_atom_type_scat_source
C C 0.0033 0.0016 'International Tables Vol C Tables 4.2.6.8 and 6.1.1.4'
H H 0.0000 0.0000 'International Tables Vol C Tables 4.2.6.8 and 6.1.1.4'
N N 0.0061 0.0033 'International Tables Vol C Tables 4.2.6.8 and 6.1.1.4'
Pd Pd -0.9988 1.0072 'International Tables Vol C Tables 4.2.6.8 and 6.1.1.4'
I I -0.4742 1.8119 'International Tables Vol C Tables 4.2.6.8 and 6.1.1.4'

loop_
_geom_angle_atom_site_label_1
_geom_angle_atom_site_label_2
_geom_angle_atom_site_label_3
_geom_angle
C1 Pd1 N3 177.32(11)
C1 Pd1 I2 87.64(8)
N3 Pd1 I2 93.98(7)
C1 Pd1 I1 86.43(8)
N3 Pd1 I1 91.94(7)
I2 Pd1 I1 174.067(11)
C27 Pd3 N9 173.84(11)
C27 Pd3 I5A 88.23(12)
N9 Pd3 I5A 92.27(11)
C27 Pd3 I5 90.01(9)
N9 Pd3 I5 91.01(7)
I5A Pd3 I5 5.07(9)
C27 Pd3 I6 87.17(8)
N9 Pd3 I6 92.53(7)
I5A Pd3 I6 174.92(9)
I5 Pd3 I6 172.54(3)
C14 Pd2 N6 174.66(11)
C14 Pd2 I3 85.53(8)
N6 Pd2 I3 91.76(7)
C14 Pd2 I4 89.73(8)
N6 Pd2 I4 93.45(7)
I3 Pd2 I4 172.190(12)
C11 C12 C13 118.4(3)
C8 C9 C10 119.0(3)
C10 N3 C6 117.7(3)
C10 N3 Pd1 121.9(2)
C6 N3 Pd1 119.9(2)
C16 C15 N4 106.4(3)
C24 C13 C12 121.5(3)
C24 C13 N4 119.6(3)
C12 C13 N4 118.8(3)
C14 N4 C15 110.4(3)
C14 N4 C13 126.5(3)
C15 N4 C13 123.1(3)
N5 C17 C18 111.8(3)
N5 C14 N4 105.2(3)
N5 C14 Pd2 128.7(2)
N4 C14 Pd2 125.7(2)
N3 C10 C9 122.5(3)
N2 C1 N1 105.5(2)
N2 C1 Pd1 127.3(2)
N1 C1 Pd1 127.2(2)
C27 N8 C29 110.4(2)
C27 N8 C30 125.6(2)
C29 N8 C30 123.9(3)
N9 C36 C35 122.5(4)
C8 C7 C6 118.7(3)
C36 N9 C32 117.9(3)
C36 N9 Pd3 125.7(2)
C32 N9 Pd3 116.2(2)
C1 N1 C3 110.0(2)
C1 N1 C11 124.8(2)
C3 N1 C11 125.2(3)
C34 C35 C36 119.1(4)
C27 N7 C28 110.0(2)
C27 N7 C25 126.3(2)
C28 N7 C25 123.6(2)
C11 C26 C25 118.2(3)
N6 C19 C20 122.8(3)
C1 N2 C2 110.8(3)
C1 N2 C4 124.0(3)
C2 N2 C4 125.0(3)
N3 C6 C7 122.8(3)
C13 C24 C25 118.7(3)
C24 C25 C26 121.3(3)
C24 C25 N7 118.0(3)
C26 C25 N7 120.6(3)
C28 C29 N8 107.3(3)
C23 N6 C19 117.6(3)
C23 N6 Pd2 124.6(2)
C19 N6 Pd2 117.7(2)
N8 C27 N7 105.5(2)
N8 C27 Pd3 123.8(2)
N7 C27 Pd3 130.7(2)
C2 C3 N1 106.7(3)
C12 C11 C26 121.8(3)
C12 C11 N1 119.5(3)
C26 C11 N1 118.7(3)
C23 C22 C21 118.9(3)
N8 C30 C31 112.7(3)
N2 C4 C5 112.6(3)
C34 C33 C32 118.2(4)
C14 N5 C16 110.9(3)
C14 N5 C17 125.2(3)
C16 N5 C17 123.8(3)
C33 C34 C35 119.4(3)
N9 C32 C33 122.8(4)
C15 C16 N5 107.1(3)
C7 C8 C9 119.1(3)
C29 C28 N7 106.9(3)
C3 C2 N2 107.0(3)
C19 C20 C21 118.7(3)
N6 C23 C22 123.1(3)
C22 C21 C20 119.0(3)

loop_
_geom_bond_atom_site_label_1
_geom_bond_atom_site_label_2
_geom_bond_distance
I3 Pd2 2.6032(3)
I2 Pd1 2.5998(3)
I1 Pd1 2.6170(3)
I4 Pd2 2.6160(3)
I6 Pd3 2.6086(3)
Pd1 C1 1.962(3)
Pd1 N3 2.105(2)
Pd3 C27 1.970(3)
Pd3 N9 2.090(2)
Pd3 I5A 2.592(4)
Pd3 I5 2.6001(12)
Pd2 C14 1.963(3)
Pd2 N6 2.100(3)
C12 C11 1.389(4)
C12 C13 1.391(4)
C9 C8 1.379(5)
C9 C10 1.383(5)
N3 C10 1.340(4)
N3 C6 1.345(4)
C15 C16 1.346(4)
C15 N4 1.392(4)
C13 C24 1.389(4)
C13 N4 1.432(4)
N4 C14 1.362(4)
C17 N5 1.469(4)
C17 C18 1.510(4)
C14 N5 1.340(4)
C1 N2 1.344(4)
C1 N1 1.359(4)
N8 C27 1.350(4)
N8 C29 1.390(4)
N8 C30 1.468(4)
C36 N9 1.326(4)
C36 C35 1.387(5)
C7 C8 1.375(5)
C7 C6 1.382(5)
N9 C32 1.341(4)
N1 C3 1.398(4)
N1 C11 1.429(4)
C35 C34 1.369(6)
N7 C27 1.361(4)
N7 C28 1.397(4)
N7 C25 1.430(4)
C26 C11 1.392(4)
C26 C25 1.397(4)
C19 N6 1.354(4)
C19 C20 1.377(5)
N2 C2 1.387(4)
N2 C4 1.469(4)
C24 C25 1.390(4)
C29 C28 1.338(4)
N6 C23 1.332(4)
C3 C2 1.345(4)
C22 C23 1.380(5)
C22 C21 1.381(5)
C30 C31 1.514(4)
C4 C5 1.508(5)
C33 C34 1.368(6)
C33 C32 1.391(5)
N5 C16 1.386(4)
C20 C21 1.381(5)
